data_9002808
loop_
_publ_author_name
'Yamanaka, T.'
'Hirai, M.'
'Komatsu, Y.'

_publ_section_title
;
 Structure change of Ca1-xSrxTiO3 perovskite with composition and pressure
 Sample: P = 7.0 GPa, Ca.35Sr.65TiO3
;
_journal_name_full 'American Mineralogist'
_journal_page_first 1183
_journal_page_last 1189
_journal_volume 87
_journal_year 2002
_chemical_formula_sum 'Ca0.35 O3 Sr0.65 Ti'
_chemical_name_mineral Tausonite
_space_group_IT_number 62
_symmetry_space_group_name_Hall '-P 2c 2ab'
_symmetry_space_group_name_H-M 'P b n m'
_cell_angle_alpha 90
_cell_angle_beta 90
_cell_angle_gamma 90
_cell_length_a 5.415
_cell_length_b 5.412
_cell_length_c 7.637
_cell_formula_units_Z 4
_cell_volume 223.810
_database_code_amcsd 0002897
_diffrn_ambient_pressure 7e+06
_exptl_crystal_density_diffrn 4.952
_cod_original_formula_sum '(Ca.35 Sr.65) Ti O3'
_cod_database_code 9002808

loop_
_space_group_symop_operation_xyz
x,y,z
x,y,1/2-z
-x,-y,1/2+z
1/2+x,1/2-y,1/2+z
1/2-x,1/2+y,1/2-z
1/2-x,1/2+y,z
1/2+x,1/2-y,-z
-x,-y,-z

loop_
_atom_site_label
_atom_site_fract_x
_atom_site_fract_y
_atom_site_fract_z
_atom_site_occupancy
_atom_site_U_iso_or_equiv
Ca 0.98800 0.01200 0.25000 0.35000 0.00279
Sr 0.98800 0.01200 0.25000 0.65000 0.00279
Ti 0.00000 0.50000 0.00000 1.00000 0.00646
O1 0.03600 0.54300 0.25000 1.00000 0.02786
O2 0.76800 0.23300 0.01000 1.00000 0.00950

loop_
_cod_related_entry_id
_cod_related_entry_database
_cod_related_entry_code
1 AMCSD 0002897
